data_7024374
loop_
_publ_author_name
'Huh, Seong'
'Jung, Suhyun'
'Kim, Youngmee'
'Kim, Sung-Jin'
'Park, Seongsoon'

_publ_section_title
;
 Two-dimensional metal-organic frameworks with blue luminescence.
;
_journal_issue 5
_journal_name_full 'Dalton transactions (Cambridge, England : 2003)'
_journal_page_first 1261
_journal_page_last 1265
_journal_paper_doi 10.1039/b916176g
_journal_volume 39
_journal_year 2010
_chemical_formula_moiety 'C12 H8 Co N2 O5, H2 O'
_chemical_formula_sum 'C12 H10 Co N2 O6'
_chemical_formula_weight 337.15
_chemical_name_systematic
;
?
;
_space_group_IT_number 14
_symmetry_cell_setting monoclinic
_symmetry_space_group_name_Hall '-P 2yn'
_symmetry_space_group_name_H-M 'P 1 21/n 1'
_atom_sites_solution_hydrogens geom
_atom_sites_solution_primary direct
_atom_sites_solution_secondary difmap
_audit_creation_method SHELXL-97
_cell_angle_alpha 90.00
_cell_angle_beta 97.507(4)
_cell_angle_gamma 90.00
_cell_formula_units_Z 4
_cell_length_a 11.9696(6)
_cell_length_b 8.1857(5)
_cell_length_c 12.6795(8)
_cell_measurement_reflns_used 8697
_cell_measurement_temperature 150(2)
_cell_measurement_theta_max 27.6
_cell_measurement_theta_min 2.9
_cell_volume 1231.68(13)
_computing_cell_refinement 'Denzo-SMN (Otwinowski & Minor, 1997)'
_computing_data_collection 'Collect (Nonius B.V., 1997-2002)'
_computing_data_reduction Denzo-SMN
_computing_molecular_graphics 'PLATON (Spek, 2003)'
_computing_publication_material 'SHELXTL V6.1'
_computing_structure_refinement 'SHELXTL V6.1 (Sheldrick, 2008)'
_computing_structure_solution 'SIR-92 (Altomare et al., 1994)'
_diffrn_ambient_temperature 150(2)
_diffrn_detector_area_resol_mean 9
_diffrn_measured_fraction_theta_full 0.980
_diffrn_measured_fraction_theta_max 0.980
_diffrn_measurement_device_type 'Bruker-Nonius KappaCCD'
_diffrn_measurement_method '\f scans and \w scans with \k offsets'
_diffrn_radiation_monochromator graphite
_diffrn_radiation_source 'fine-focus sealed tube'
_diffrn_radiation_type MoK\a
_diffrn_radiation_wavelength 0.71073
_diffrn_reflns_av_R_equivalents 0.0865
_diffrn_reflns_av_sigmaI/netI 0.0760
_diffrn_reflns_limit_h_max 15
_diffrn_reflns_limit_h_min -15
_diffrn_reflns_limit_k_max 10
_diffrn_reflns_limit_k_min -9
_diffrn_reflns_limit_l_max 16
_diffrn_reflns_limit_l_min -16
_diffrn_reflns_number 8697
_diffrn_reflns_theta_full 27.59
_diffrn_reflns_theta_max 27.59
_diffrn_reflns_theta_min 2.97
_diffrn_standards_number 0
_exptl_absorpt_coefficient_mu 1.425
_exptl_absorpt_correction_T_max 0.923
_exptl_absorpt_correction_T_min 0.614
_exptl_absorpt_correction_type multi-scan
_exptl_absorpt_process_details
;
multi-scan from symmetry-related measurements
Sortav (Blessing 1995)
;
_exptl_crystal_colour red
_exptl_crystal_density_diffrn 1.818
_exptl_crystal_density_method 'not measured'
_exptl_crystal_description needle
_exptl_crystal_F_000 684
_exptl_crystal_size_max 0.15
_exptl_crystal_size_mid 0.10
_exptl_crystal_size_min 0.07
_refine_diff_density_max 0.621
_refine_diff_density_min -0.726
_refine_diff_density_rms 0.108
_refine_ls_extinction_method none
_refine_ls_goodness_of_fit_ref 1.058
_refine_ls_hydrogen_treatment mixed
_refine_ls_matrix_type full
_refine_ls_number_parameters 198
_refine_ls_number_reflns 2795
_refine_ls_number_restraints 0
_refine_ls_restrained_S_all 1.058
_refine_ls_R_factor_all 0.0780
_refine_ls_R_factor_gt 0.0496
_refine_ls_shift/su_max 0.001
_refine_ls_shift/su_mean 0.000
_refine_ls_structure_factor_coef Fsqd
_refine_ls_weighting_details 'calc w=1/[\s^2^(Fo^2^)+(0.0649P)^2^+0.5906P] where P=(Fo^2^+2Fc^2^)/3'
_refine_ls_weighting_scheme calc
_refine_ls_wR_factor_gt 0.1189
_refine_ls_wR_factor_ref 0.1381
_reflns_number_gt 2047
_reflns_number_total 2795
_reflns_threshold_expression I>2\s(I)
_cod_data_source_file b916176g.txt
_cod_data_source_block k08187
_cod_depositor_comments
;
The following automatic conversions were performed:

'_symmetry_cell_setting' value 'Monoclinic' changed to 'monoclinic'
according to /home/saulius/struct/CIF-dictionaries/cif_core.dic
dictionary named 'cif_core.dic' version 2.4.2 from 2011-04-26.

Automatic conversion script
Id: cif_fix_values 1891 2012-01-12 08:04:46Z andrius 
;
_cod_original_cell_volume 1231.68(12)
_cod_original_sg_symbol_H-M 'P 21/n'
_cod_database_code 7024374

loop_
_symmetry_equiv_pos_as_xyz
'x, y, z'
'-x+1/2, y+1/2, -z+1/2'
'-x, -y, -z'
'x-1/2, -y-1/2, z-1/2'

loop_
_atom_site_label
_atom_site_type_symbol
_atom_site_fract_x
_atom_site_fract_y
_atom_site_fract_z
_atom_site_U_iso_or_equiv
_atom_site_adp_type
_atom_site_occupancy
_atom_site_symmetry_multiplicity
_atom_site_calc_flag
_atom_site_refinement_flags
Co1 Co 0.51262(4) 0.57230(5) 0.19943(4) 0.02344(18) Uani 1 1 d .
N1 N 0.4348(2) 0.6990(3) 0.3148(2) 0.0243(6) Uani 1 1 d .
N2 N 0.6320(2) 0.5514(3) 0.3363(2) 0.0239(6) Uani 1 1 d .
O1 O 0.1421(2) 1.0398(3) 0.4074(2) 0.0278(6) Uani 1 1 d .
O2 O 0.1062(2) 0.8734(3) 0.27106(19) 0.0276(5) Uani 1 1 d .
O3 O 0.92585(19) 0.2857(3) 0.35207(19) 0.0294(6) Uani 1 1 d .
O4 O 0.95662(19) 0.3152(3) 0.5296(2) 0.0315(6) Uani 1 1 d .
O5 O 0.5984(2) 0.4152(3) 0.1099(2) 0.0283(6) Uani 1 1 d .
H5A H 0.549(3) 0.332(5) 0.081(3) 0.033(10) Uiso 1 1 d .
H5B H 0.628(4) 0.439(5) 0.056(4) 0.046(14) Uiso 1 1 d .
C1 C 0.1706(3) 0.9231(4) 0.3501(3) 0.0252(7) Uani 1 1 d .
C2 C 0.2852(3) 0.8488(4) 0.3768(3) 0.0251(7) Uani 1 1 d .
C3 C 0.3492(3) 0.8676(4) 0.4764(3) 0.0292(8) Uani 1 1 d .
H3 H 0.3209 0.9286 0.5310 0.035 Uiso 1 1 calc R
C4 C 0.4544(3) 0.7958(4) 0.4940(3) 0.0275(8) Uani 1 1 d .
H4 H 0.4983 0.8037 0.5618 0.033 Uiso 1 1 calc R
C5 C 0.4955(3) 0.7124(4) 0.4126(3) 0.0248(7) Uani 1 1 d .
C6 C 0.3320(3) 0.7628(4) 0.2993(3) 0.0257(7) Uani 1 1 d .
H6 H 0.2885 0.7489 0.2317 0.031 Uiso 1 1 calc R
C7 C 0.6070(3) 0.6279(4) 0.4244(3) 0.0241(7) Uani 1 1 d .
C8 C 0.6785(3) 0.6243(4) 0.5186(3) 0.0308(8) Uani 1 1 d .
H8 H 0.6599 0.6819 0.5790 0.037 Uiso 1 1 calc R
C9 C 0.7785(3) 0.5358(4) 0.5249(3) 0.0296(8) Uani 1 1 d .
H9 H 0.8289 0.5320 0.5893 0.035 Uiso 1 1 calc R
C10 C 0.8030(3) 0.4533(4) 0.4352(3) 0.0247(7) Uani 1 1 d .
C11 C 0.7280(3) 0.4659(4) 0.3419(3) 0.0264(7) Uani 1 1 d .
H11 H 0.7457 0.4117 0.2799 0.032 Uiso 1 1 calc R
C12 C 0.9045(3) 0.3420(4) 0.4406(3) 0.0262(8) Uani 1 1 d .
O1S O 0.9830(4) 0.5642(3) 0.2242(3) 0.0665(10) Uani 1 1 d .
H1S1 H 1.0180 0.6522 0.2376 0.100 Uiso 1 1 d R
H1S2 H 0.9666 0.4844 0.2609 0.100 Uiso 1 1 d R

loop_
_atom_site_aniso_label
_atom_site_aniso_U_11
_atom_site_aniso_U_22
_atom_site_aniso_U_33
_atom_site_aniso_U_23
_atom_site_aniso_U_13
_atom_site_aniso_U_12
Co1 0.0252(3) 0.0191(3) 0.0260(3) -0.00062(18) 0.0031(2) -0.00117(18)
N1 0.0276(15) 0.0197(13) 0.0254(16) -0.0011(12) 0.0027(12) -0.0001(12)
N2 0.0267(14) 0.0211(14) 0.0237(15) -0.0004(11) 0.0019(12) 0.0007(11)
O1 0.0291(13) 0.0232(12) 0.0307(14) 0.0004(10) 0.0020(11) 0.0049(10)
O2 0.0285(12) 0.0265(12) 0.0279(14) 0.0012(10) 0.0038(11) 0.0025(10)
O3 0.0343(13) 0.0234(12) 0.0312(14) -0.0013(11) 0.0069(11) 0.0077(10)
O4 0.0334(13) 0.0281(13) 0.0324(14) 0.0034(11) 0.0023(11) 0.0076(11)
O5 0.0310(14) 0.0264(13) 0.0281(15) -0.0048(11) 0.0062(12) -0.0055(11)
C1 0.0255(17) 0.0219(16) 0.0291(19) 0.0042(14) 0.0072(15) 0.0022(14)
C2 0.0252(16) 0.0197(16) 0.0309(19) 0.0022(14) 0.0051(15) 0.0010(14)
C3 0.0341(19) 0.0218(16) 0.032(2) -0.0046(15) 0.0040(16) 0.0018(15)
C4 0.0279(17) 0.0258(17) 0.0278(19) -0.0022(15) -0.0002(15) 0.0033(14)
C5 0.0287(17) 0.0179(15) 0.0280(18) -0.0002(14) 0.0046(14) -0.0017(14)
C6 0.0252(17) 0.0248(17) 0.0273(19) 0.0034(14) 0.0035(14) 0.0019(14)
C7 0.0239(16) 0.0189(15) 0.0294(19) 0.0003(14) 0.0038(14) -0.0011(13)
C8 0.0331(19) 0.0280(18) 0.032(2) -0.0056(16) 0.0046(16) 0.0084(16)
C9 0.0303(18) 0.0290(18) 0.028(2) -0.0029(15) -0.0007(15) 0.0034(15)
C10 0.0234(17) 0.0185(16) 0.033(2) 0.0018(14) 0.0056(15) -0.0007(13)
C11 0.0291(18) 0.0227(16) 0.0278(19) -0.0026(14) 0.0059(15) 0.0008(14)
C12 0.0264(17) 0.0166(16) 0.035(2) 0.0011(14) 0.0026(15) 0.0001(13)
O1S 0.124(3) 0.0316(16) 0.043(2) 0.0037(13) 0.008(2) -0.0186(18)

loop_
_atom_type_symbol
_atom_type_description
_atom_type_scat_dispersion_real
_atom_type_scat_dispersion_imag
_atom_type_scat_source
C C 0.0033 0.0016 'International Tables Vol C Tables 4.2.6.8 and 6.1.1.4'
H H 0.0000 0.0000 'International Tables Vol C Tables 4.2.6.8 and 6.1.1.4'
N N 0.0061 0.0033 'International Tables Vol C Tables 4.2.6.8 and 6.1.1.4'
O O 0.0106 0.0060 'International Tables Vol C Tables 4.2.6.8 and 6.1.1.4'
Co Co 0.3494 0.9721 'International Tables Vol C Tables 4.2.6.8 and 6.1.1.4'

loop_
_geom_angle_atom_site_label_1
_geom_angle_atom_site_label_2
_geom_angle_atom_site_label_3
_geom_angle
_geom_angle_site_symmetry_1
_geom_angle_site_symmetry_3
O3 Co1 O5 97.51(10) 2_655 .
O3 Co1 N2 95.68(10) 2_655 .
O5 Co1 N2 94.00(11) . .
O3 Co1 N1 90.69(10) 2_655 .
O5 Co1 N1 168.71(11) . .
N2 Co1 N1 77.40(11) . .
O3 Co1 O1 102.75(9) 2_655 2_545
O5 Co1 O1 91.46(10) . 2_545
N2 Co1 O1 159.91(11) . 2_545
N1 Co1 O1 94.30(10) . 2_545
O3 Co1 O2 161.34(10) 2_655 2_545
O5 Co1 O2 90.65(10) . 2_545
N2 Co1 O2 100.48(10) . 2_545
N1 Co1 O2 83.84(10) . 2_545
O1 Co1 O2 60.10(9) 2_545 2_545
O3 Co1 C1 132.54(10) 2_655 2_545
O5 Co1 C1 92.27(11) . 2_545
N2 Co1 C1 129.91(12) . 2_545
N1 Co1 C1 87.84(11) . 2_545
O1 Co1 C1 30.37(10) 2_545 2_545
O2 Co1 C1 29.76(10) 2_545 2_545
C12 O3 Co1 135.9(2) . 2_645
C1 O1 Co1 90.4(2) . 2
C1 O2 Co1 88.2(2) . 2
C11 N2 C7 118.7(3) . .
C11 N2 Co1 124.9(2) . .
C7 N2 Co1 116.4(2) . .
C6 N1 C5 118.6(3) . .
C6 N1 Co1 125.2(2) . .
C5 N1 Co1 116.2(2) . .
N2 C11 C10 122.5(3) . .
C9 C10 C11 118.6(3) . .
C9 C10 C12 120.7(3) . .
C11 C10 C12 120.5(3) . .
C10 C9 C8 118.6(3) . .
C7 C8 C9 119.5(3) . .
N2 C7 C8 121.9(3) . .
N2 C7 C5 115.2(3) . .
C8 C7 C5 122.9(3) . .
N1 C5 C4 121.5(3) . .
N1 C5 C7 114.7(3) . .
C4 C5 C7 123.8(3) . .
C5 C4 C3 119.8(3) . .
C4 C3 C2 118.6(3) . .
C6 C2 C3 118.2(3) . .
C6 C2 C1 119.3(3) . .
C3 C2 C1 122.5(3) . .
N1 C6 C2 123.2(3) . .
O4 C12 O3 127.4(3) . .
O4 C12 C10 117.1(3) . .
O3 C12 C10 115.6(3) . .
O2 C1 O1 121.2(3) . .
O2 C1 C2 120.0(3) . .
O1 C1 C2 118.8(3) . .
O2 C1 Co1 62.08(17) . 2
O1 C1 Co1 59.24(17) . 2
C2 C1 Co1 174.5(2) . 2

loop_
_geom_bond_atom_site_label_1
_geom_bond_atom_site_label_2
_geom_bond_distance
_geom_bond_site_symmetry_2
Co1 O3 2.036(2) 2_655
Co1 O5 2.074(3) .
Co1 N2 2.106(3) .
Co1 N1 2.107(3) .
Co1 O1 2.163(2) 2_545
Co1 O2 2.225(2) 2_545
Co1 C1 2.517(3) 2_545
O4 C12 1.236(4) .
O3 C12 1.270(4) .
O3 Co1 2.036(2) 2_645
O1 C1 1.273(4) .
O1 Co1 2.163(2) 2
O2 C1 1.250(4) .
O2 Co1 2.225(2) 2
N2 C11 1.339(4) .
N2 C7 1.348(4) .
N1 C6 1.327(4) .
N1 C5 1.357(4) .
C11 C10 1.391(5) .
C10 C9 1.386(5) .
C10 C12 1.513(4) .
C9 C8 1.392(5) .
C8 C7 1.377(5) .
C7 C5 1.493(4) .
C5 C4 1.380(5) .
C4 C3 1.382(5) .
C3 C2 1.397(5) .
C2 C6 1.386(5) .
C2 C1 1.498(4) .
C1 Co1 2.517(3) 2

loop_
_geom_hbond_atom_site_label_D
_geom_hbond_atom_site_label_H
_geom_hbond_atom_site_label_A
_geom_hbond_distance_DH
_geom_hbond_distance_HA
_geom_hbond_distance_DA
_geom_hbond_angle_DHA
_geom_hbond_site_symmetry_A
O5 H5A O4 0.94(4) 1.71(4) 2.649(3) 178(3) 4_565
O5 H5B O1 0.83(5) 1.92(5) 2.712(4) 158(4) 4_675
O1S H1S1 O2 0.84 2.11 2.951(4) 179.9 1_655
O1S H1S2 O3 0.84 2.09 2.930(4) 179.9 .
